data_4332085
loop_
_publ_author_name
'Liu, Tao'
'Zhang, Yanjuan'
'Wang, Zheming'
'Gao, Song'

_publ_section_title
;
 Two Chain Compounds of [M(N3)2(HCOO)][(CH3)2NH2] (M = Fe and Co) with a
 Mixed Azido/Formato Bridge Displaying Metamagnetic Behavior
;
_journal_issue 7
_journal_name_full 'Inorganic Chemistry'
_journal_page_first 2782
_journal_page_last 2784
_journal_paper_doi 10.1021/ic0521527
_journal_volume 45
_journal_year 2006
_chemical_formula_sum 'C3 H9 Co N7 O2'
_chemical_formula_weight 234.10
_chemical_name_systematic
; 
 ? 
;
_space_group_IT_number 14
_symmetry_cell_setting monoclinic
_symmetry_space_group_name_Hall '-P 2ybc'
_symmetry_space_group_name_H-M 'P 1 21/c 1'
_atom_sites_solution_hydrogens geom
_atom_sites_solution_primary direct
_atom_sites_solution_secondary difmap
_audit_creation_method SHELXL-97
_cell_angle_alpha 90.00
_cell_angle_beta 94.6525(14)
_cell_angle_gamma 90.00
_cell_formula_units_Z 4
_cell_length_a 10.0878(5)
_cell_length_b 13.8377(5)
_cell_length_c 6.4100(2)
_cell_measurement_reflns_used 10798
_cell_measurement_temperature 293(2)
_cell_measurement_theta_max 27.48
_cell_measurement_theta_min 3.51
_cell_volume 891.84(6)
_computing_cell_refinement 'HKL Scalepack (Otwinowski & Minor, 1997)'
_computing_data_collection 'KappaCCD (Nonius B. V., 1998)'
_computing_data_reduction 'HKL Denzo (Otwinowski & Minor, 1997) & maXus (Mackay et al., 1998)'
_computing_molecular_graphics 'Bruker SHELXTL V5.1 (Sheldrick, 1998)'
_computing_publication_material 'SHELXL-97 (Sheldrick, 1997)'
_computing_structure_refinement 'SHELXL-97 (Sheldrick, 1997)'
_computing_structure_solution 'SHELXS-97 (Sheldrick, 1997)'
_diffrn_ambient_temperature 293(2)
_diffrn_detector_area_resol_mean 0.76
_diffrn_measured_fraction_theta_full 0.999
_diffrn_measured_fraction_theta_max 0.999
_diffrn_measurement_device_type 'NONIUS KappaCCD Diffractometer'
_diffrn_measurement_method CCD
_diffrn_radiation_monochromator graphite
_diffrn_radiation_source 'fine-focus sealed tube'
_diffrn_radiation_type MoK\a
_diffrn_radiation_wavelength 0.71073
_diffrn_reflns_av_R_equivalents 0.0916
_diffrn_reflns_av_sigmaI/netI 0.0721
_diffrn_reflns_limit_h_max 13
_diffrn_reflns_limit_h_min -13
_diffrn_reflns_limit_k_max 17
_diffrn_reflns_limit_k_min -17
_diffrn_reflns_limit_l_max 8
_diffrn_reflns_limit_l_min -8
_diffrn_reflns_number 17871
_diffrn_reflns_theta_full 27.48
_diffrn_reflns_theta_max 27.48
_diffrn_reflns_theta_min 3.51
_diffrn_standards_decay_% None
_exptl_absorpt_coefficient_mu 1.907
_exptl_absorpt_correction_T_max 0.952
_exptl_absorpt_correction_T_min 0.831
_exptl_absorpt_correction_type multi-scan
_exptl_absorpt_process_details
;
multi-scan from symmetry-related measurements 
 Sortav (Blessing 1995, 1997)
;
_exptl_crystal_colour pink
_exptl_crystal_density_diffrn 1.744
_exptl_crystal_density_method 'not measured'
_exptl_crystal_description column
_exptl_crystal_F_000 476
_exptl_crystal_size_max 0.30
_exptl_crystal_size_mid 0.04
_exptl_crystal_size_min 0.03
_refine_diff_density_max 0.825
_refine_diff_density_min -0.375
_refine_diff_density_rms 0.067
_refine_ls_extinction_coef 0.0027(10)
_refine_ls_extinction_expression Fc^*^=kFc[1+0.001xFc^2^\l^3^/sin(2\q)]^-1/4^
_refine_ls_extinction_method SHELXL
_refine_ls_goodness_of_fit_ref 0.943
_refine_ls_hydrogen_treatment 'riding model'
_refine_ls_matrix_type full
_refine_ls_number_parameters 121
_refine_ls_number_reflns 2044
_refine_ls_number_restraints 0
_refine_ls_restrained_S_all 0.943
_refine_ls_R_factor_all 0.0893
_refine_ls_R_factor_gt 0.0343
_refine_ls_shift/su_max 0.001
_refine_ls_shift/su_mean 0.000
_refine_ls_structure_factor_coef Fsqd
_refine_ls_weighting_details 'calc w=1/[\s^2^(Fo^2^)+(0.0320P)^2^+0.0000P] where P=(Fo^2^+2Fc^2^)/3'
_refine_ls_weighting_scheme calc
_refine_ls_wR_factor_gt 0.0678
_refine_ls_wR_factor_ref 0.0755
_reflns_number_gt 1125
_reflns_number_total 2044
_reflns_threshold_expression >2sigma(I)
_cod_data_source_file ic0521527sup1.cif
_cod_data_source_block 2Co
_cod_depositor_comments
;
The following automatic conversions were performed:

'_symmetry_cell_setting' value 'Monoclinic' changed to 'monoclinic'
according to /home/saulius/struct/CIF-dictionaries/cif_core.dic
dictionary named 'cif_core.dic' version 2.4.2 from 2011-04-26.

Automatic conversion script
Id: cif_fix_values 1891 2012-01-12 08:04:46Z andrius 
;
_cod_original_sg_symbol_H-M 'P 2(1)/c'
_cod_database_code 4332085

loop_
_symmetry_equiv_pos_as_xyz
'x, y, z'
'-x, y+1/2, -z+1/2'
'-x, -y, -z'
'x, -y-1/2, z-1/2'

loop_
_atom_site_label
_atom_site_type_symbol
_atom_site_fract_x
_atom_site_fract_y
_atom_site_fract_z
_atom_site_U_iso_or_equiv
_atom_site_adp_type
_atom_site_occupancy
_atom_site_symmetry_multiplicity
_atom_site_calc_flag
_atom_site_refinement_flags
Co1 Co 0.74995(3) 0.24932(3) 0.02389(4) 0.03153(16) Uani 1 1 d .
O1 O 0.75100(19) 0.39767(13) -0.0494(3) 0.0414(5) Uani 1 1 d .
O2 O 0.7526(2) 0.39848(13) -0.4016(3) 0.0420(5) Uani 1 1 d .
N1 N 0.6132(3) 0.27014(18) 0.2571(3) 0.0420(7) Uani 1 1 d .
N2 N 0.5052(3) 0.30378(19) 0.2426(3) 0.0453(7) Uani 1 1 d .
N3 N 0.3983(4) 0.3344(3) 0.2268(5) 0.0885(12) Uani 1 1 d .
N4 N 0.8864(2) 0.27464(16) 0.2906(3) 0.0360(6) Uani 1 1 d .
N5 N 0.9654(3) 0.3387(2) 0.3007(3) 0.0477(7) Uani 1 1 d .
N6 N 1.0406(3) 0.4017(2) 0.3147(5) 0.0876(12) Uani 1 1 d .
N7 N 0.7614(3) 0.53825(19) 0.2644(3) 0.0551(8) Uani 1 1 d .
H7A H 0.7654 0.4908 0.1690 0.066 Uiso 1 1 calc R
H7B H 0.7950 0.5148 0.3886 0.066 Uiso 1 1 calc R
C1 C 0.7493(3) 0.4376(2) -0.2265(4) 0.0415(7) Uani 1 1 d .
H1 H 0.7449 0.5047 -0.2267 0.050 Uiso 1 1 calc R
C2 C 0.8455(4) 0.6197(3) 0.2046(6) 0.0868(13) Uani 1 1 d .
H2A H 0.8137 0.6429 0.0684 0.130 Uiso 1 1 calc R
H2B H 0.9358 0.5982 0.2017 0.130 Uiso 1 1 calc R
H2C H 0.8415 0.6710 0.3048 0.130 Uiso 1 1 calc R
C3 C 0.6216(4) 0.5642(3) 0.2802(5) 0.0757(12) Uani 1 1 d .
H3A H 0.6155 0.6104 0.3906 0.114 Uiso 1 1 calc R
H3B H 0.5720 0.5073 0.3102 0.114 Uiso 1 1 calc R
H3C H 0.5857 0.5917 0.1502 0.114 Uiso 1 1 calc R

loop_
_atom_site_aniso_label
_atom_site_aniso_U_11
_atom_site_aniso_U_22
_atom_site_aniso_U_33
_atom_site_aniso_U_23
_atom_site_aniso_U_13
_atom_site_aniso_U_12
Co1 0.0413(2) 0.0335(2) 0.0200(2) -0.00091(17) 0.00377(13) -0.00012(19)
O1 0.0644(15) 0.0325(12) 0.0277(10) -0.0008(8) 0.0063(9) 0.0015(10)
O2 0.0654(15) 0.0360(12) 0.0252(10) 0.0005(9) 0.0071(9) 0.0009(11)
N1 0.0417(16) 0.057(2) 0.0275(12) -0.0003(11) 0.0058(10) 0.0099(14)
N2 0.062(2) 0.0439(17) 0.0300(13) -0.0009(11) 0.0031(13) 0.0034(16)
N3 0.063(3) 0.113(3) 0.088(2) -0.0012(19) -0.0018(19) 0.040(2)
N4 0.0422(16) 0.0386(17) 0.0275(12) -0.0023(9) 0.0047(10) -0.0072(12)
N5 0.047(2) 0.062(2) 0.0345(14) 0.0001(13) 0.0053(12) 0.0009(15)
N6 0.079(3) 0.095(3) 0.089(2) -0.009(2) 0.0116(19) -0.048(2)
N7 0.087(2) 0.0485(17) 0.0291(14) 0.0033(11) 0.0025(13) 0.0098(17)
C1 0.055(2) 0.0332(17) 0.0371(17) 0.0019(13) 0.0064(14) 0.0025(16)
C2 0.103(4) 0.072(3) 0.082(3) 0.003(2) -0.013(2) -0.030(3)
C3 0.086(3) 0.080(3) 0.065(2) 0.010(2) 0.024(2) 0.024(2)

loop_
_atom_type_symbol
_atom_type_description
_atom_type_scat_dispersion_real
_atom_type_scat_dispersion_imag
_atom_type_scat_source
C C 0.0033 0.0016 'International Tables Vol C Tables 4.2.6.8 and 6.1.1.4'
H H 0.0000 0.0000 'International Tables Vol C Tables 4.2.6.8 and 6.1.1.4'
N N 0.0061 0.0033 'International Tables Vol C Tables 4.2.6.8 and 6.1.1.4'
O O 0.0106 0.0060 'International Tables Vol C Tables 4.2.6.8 and 6.1.1.4'
Co Co 0.3494 0.9721 'International Tables Vol C Tables 4.2.6.8 and 6.1.1.4'

loop_
_geom_angle_atom_site_label_1
_geom_angle_atom_site_label_2
_geom_angle_atom_site_label_3
_geom_angle
_geom_angle_site_symmetry_1
_geom_angle_site_symmetry_3
O2 Co1 O1 178.96(8) 4_566 .
O2 Co1 N1 93.16(8) 4_566 4_565
O1 Co1 N1 87.63(8) . 4_565
O2 Co1 N1 88.24(8) 4_566 .
O1 Co1 N1 92.29(8) . .
N1 Co1 N1 99.57(11) 4_565 .
O2 Co1 N4 88.97(8) 4_566 .
O1 Co1 N4 90.24(8) . .
N1 Co1 N4 177.83(9) 4_565 .
N1 Co1 N4 80.12(9) . .
O2 Co1 N4 90.63(8) 4_566 4_565
O1 Co1 N4 88.85(8) . 4_565
N1 Co1 N4 80.25(9) 4_565 4_565
N1 Co1 N4 178.84(9) . 4_565
N4 Co1 N4 100.10(10) . 4_565
C1 O1 Co1 128.88(18) . .
C1 O2 Co1 128.74(18) . 4_565
N2 N1 Co1 130.37(18) . 4_566
N2 N1 Co1 129.95(19) . .
Co1 N1 Co1 97.59(11) 4_566 .
N3 N2 N1 178.2(4) . .
N5 N4 Co1 123.43(19) . .
N5 N4 Co1 122.93(18) . 4_566
Co1 N4 Co1 97.15(10) . 4_566
N6 N5 N4 178.3(3) . .
C3 N7 C2 114.0(3) . .
C3 N7 H7A 108.8 . .
C2 N7 H7A 108.8 . .
C3 N7 H7B 108.8 . .
C2 N7 H7B 108.8 . .
H7A N7 H7B 107.7 . .
O2 C1 O1 128.3(3) . .
O2 C1 H1 115.9 . .
O1 C1 H1 115.9 . .
N7 C2 H2A 109.5 . .
N7 C2 H2B 109.5 . .
H2A C2 H2B 109.5 . .
N7 C2 H2C 109.5 . .
H2A C2 H2C 109.5 . .
H2B C2 H2C 109.5 . .
N7 C3 H3A 109.5 . .
N7 C3 H3B 109.5 . .
H3A C3 H3B 109.5 . .
N7 C3 H3C 109.5 . .
H3A C3 H3C 109.5 . .
H3B C3 H3C 109.5 . .

loop_
_geom_bond_atom_site_label_1
_geom_bond_atom_site_label_2
_geom_bond_distance
_geom_bond_site_symmetry_2
Co1 O2 2.0999(18) 4_566
Co1 O1 2.1062(19) .
Co1 N1 2.125(2) 4_565
Co1 N1 2.135(2) .
Co1 N4 2.135(2) .
Co1 N4 2.139(2) 4_565
O1 C1 1.261(3) .
O2 C1 1.249(3) .
O2 Co1 2.0999(18) 4_565
N1 N2 1.181(3) .
N1 Co1 2.125(2) 4_566
N2 N3 1.155(4) .
N4 N5 1.190(3) .
N4 Co1 2.139(2) 4_566
N5 N6 1.155(3) .
N7 C3 1.467(4) .
N7 C2 1.480(4) .
N7 H7A 0.9000 .
N7 H7B 0.9000 .
C1 H1 0.9300 .
C2 H2A 0.9600 .
C2 H2B 0.9600 .
C2 H2C 0.9600 .
C3 H3A 0.9600 .
C3 H3B 0.9600 .
C3 H3C 0.9600 .

loop_
_geom_hbond_atom_site_label_D
_geom_hbond_atom_site_label_H
_geom_hbond_atom_site_label_A
_geom_hbond_distance_DH
_geom_hbond_distance_HA
_geom_hbond_distance_DA
_geom_hbond_angle_DHA
_geom_hbond_site_symmetry_A
N7 H7A O1 0.90 1.90 2.794(3) 172.0 .
N7 H7B O2 0.90 2.16 2.892(3) 137.7 1_556
N7 H7B N6 0.90 2.68 3.329(4) 129.7 3_766
C1 H1 N3 0.93 2.65 3.489(4) 149.7 3_665
C1 H1 N6 0.93 2.62 3.154(4) 117.0 3_765
C2 H2C N6 0.96 2.81 3.214(5) 106.2 3_766
C2 H2B N4 0.96 3.03 3.449(4) 108.1 2_755
C3 H3B O2 0.96 2.91 3.275(4) 104.0 1_556
C3 H3C N3 0.96 2.64 3.531(5) 154.4 3_665
